data_7032130
loop_
_publ_author_name
'Smirnov, Andrey S.'
'Butukhanova, Ekaterina S.'
'Bokach, Nadezhda A.'
'Starova, Galina L.'
'Gurzhiy, Vladislav V.'
'Kuznetsov, Maxim L.'
'Kukushkin, Vadim Yu'

_publ_section_title
;
 Novel (cyanamide)Zn(II) complexes and zinc(ii)-mediated hydration of the
 cyanamide ligands.
;
_journal_issue 42
_journal_name_full 'Dalton transactions (Cambridge, England : 2003)'
_journal_page_first 15798
_journal_page_last 15811
_journal_paper_doi 10.1039/c4dt01812e
_journal_volume 43
_journal_year 2014
_chemical_formula_moiety 'C6 H12 I2 N4 Zn'
_chemical_formula_sum 'C6 H12 I2 N4 Zn'
_chemical_formula_weight 459.37
_chemical_name_systematic
;
 ? 
;
_space_group_crystal_system orthorhombic
_space_group_IT_number 62
_space_group_name_Hall '-P 2ac 2n'
_space_group_name_H-M_alt 'P n m a'
_symmetry_space_group_name_Hall '-P 2ac 2n'
_symmetry_space_group_name_H-M 'P n m a'
_atom_sites_solution_hydrogens geom
_atom_sites_solution_primary direct
_atom_sites_solution_secondary difmap
_audit_creation_date 2013-11-29
_audit_creation_method
;
Olex2 1.2
(compiled 2013.11.15 svn.r2834 for OlexSys, GUI svn.r4720)
;
_cell_angle_alpha 90.00
_cell_angle_beta 90.00
_cell_angle_gamma 90.00
_cell_formula_units_Z 4
_cell_length_a 13.8920(3)
_cell_length_b 13.3250(4)
_cell_length_c 7.5335(2)
_cell_measurement_reflns_used 5898
_cell_measurement_temperature 100(2)
_cell_measurement_theta_max 28.7590
_cell_measurement_theta_min 2.9240
_cell_volume 1394.53(6)
_computing_cell_refinement
;
CrysAlisPro, Agilent Technologies,
Version 1.171.36.32 (release 02-08-2013 CrysAlis171 .NET)
(compiled Aug  2 2013,16:46:58)
;
_computing_data_collection
;
CrysAlisPro, Agilent Technologies,
Version 1.171.36.32 (release 02-08-2013 CrysAlis171 .NET)
(compiled Aug  2 2013,16:46:58)
;
_computing_data_reduction
;
CrysAlisPro, Agilent Technologies,
Version 1.171.36.32 (release 02-08-2013 CrysAlis171 .NET)
(compiled Aug  2 2013,16:46:58)
;
_computing_molecular_graphics 'Olex2 (Dolomanov et al., 2009)'
_computing_publication_material 'Olex2 (Dolomanov et al., 2009)'
_computing_structure_refinement 'XL (Sheldrick, 2008)'
_computing_structure_solution 'SHELXS-97 (Sheldrick, 2008)'
_diffrn_ambient_temperature 100(2)
_diffrn_detector_area_resol_mean 16.2096
_diffrn_measured_fraction_theta_full 0.993
_diffrn_measured_fraction_theta_max 0.993
_diffrn_measurement_device_type 'Xcalibur, Eos'
_diffrn_measurement_method '\w scans'
_diffrn_orient_matrix_UB_11 -0.0393489000
_diffrn_orient_matrix_UB_12 0.0568989000
_diffrn_orient_matrix_UB_13 0.0107416000
_diffrn_orient_matrix_UB_21 -0.0179258000
_diffrn_orient_matrix_UB_22 -0.0130527000
_diffrn_orient_matrix_UB_23 -0.0493074000
_diffrn_orient_matrix_UB_31 -0.0271528000
_diffrn_orient_matrix_UB_32 -0.0738617000
_diffrn_orient_matrix_UB_33 0.0169512000
_diffrn_radiation_monochromator graphite
_diffrn_radiation_type MoK\a
_diffrn_radiation_wavelength 0.71073
_diffrn_reflns_av_R_equivalents 0.0213
_diffrn_reflns_av_unetI/netI 0.0133
_diffrn_reflns_limit_h_max 18
_diffrn_reflns_limit_h_min -18
_diffrn_reflns_limit_k_max 17
_diffrn_reflns_limit_k_min -17
_diffrn_reflns_limit_l_max 9
_diffrn_reflns_limit_l_min -9
_diffrn_reflns_number 11091
_diffrn_reflns_theta_full 27.50
_diffrn_reflns_theta_max 27.50
_diffrn_reflns_theta_min 2.93
_diffrn_source 'Enhance (Mo) X-ray Source'
_exptl_absorpt_coefficient_mu 6.160
_exptl_absorpt_correction_T_max 1.00000
_exptl_absorpt_correction_T_min 0.64331
_exptl_absorpt_correction_type multi-scan
_exptl_absorpt_process_details
;
CrysAlisPro, Agilent Technologies,
Version 1.171.36.32 (release 02-08-2013 CrysAlis171 .NET)
(compiled Aug  2 2013,16:46:58)
Empirical absorption correction using spherical harmonics,
 implemented in SCALE3 ABSPACK scaling algorithm.
;
_exptl_crystal_colour 'translucent colorless'
_exptl_crystal_density_diffrn 2.188
_exptl_crystal_density_method 'not measured'
_exptl_crystal_description prism
_exptl_crystal_F_000 848
_exptl_crystal_size_max 0.37
_exptl_crystal_size_mid 0.25
_exptl_crystal_size_min 0.19
_refine_diff_density_max 0.533
_refine_diff_density_min -0.334
_refine_diff_density_rms 0.076
_refine_ls_extinction_method none
_refine_ls_goodness_of_fit_ref 1.112
_refine_ls_hydrogen_treatment constr
_refine_ls_matrix_type full
_refine_ls_number_parameters 66
_refine_ls_number_reflns 1655
_refine_ls_number_restraints 0
_refine_ls_restrained_S_all 1.112
_refine_ls_R_factor_all 0.0168
_refine_ls_R_factor_gt 0.0143
_refine_ls_shift/su_max 0.000
_refine_ls_shift/su_mean 0.000
_refine_ls_structure_factor_coef Fsqd
_refine_ls_weighting_details 'calc w=1/[\s^2^(Fo^2^)+(0.0133P)^2^+0.6638P] where P=(Fo^2^+2Fc^2^)/3'
_refine_ls_weighting_scheme calc
_refine_ls_wR_factor_gt 0.0309
_refine_ls_wR_factor_ref 0.0317
_reflns_number_gt 1554
_reflns_number_total 1655
_reflns_threshold_expression >2sigma(I)
_cod_data_source_file c4dt01812e2.cif
_cod_data_source_block sas_61
_cod_depositor_comments 'Adding full bibliography for 7032128--7032141.cif.'
_cod_database_code 7032130
_chemical_oxdiff_formula 'Zn1 I2 N2 C5 H10'
_reflns_odcompleteness_completeness 99.82
_reflns_odcompleteness_iscentric 1
_reflns_odcompleteness_theta 26.32
_olex2_refinement_description
;
1. Fixed Uiso
 At 1.5 times of:
  All C(H,H,H) groups
2.a Idealised Me refined as rotating group:
 C2(H2A,H2B,H2C), C3(H3A,H3B,H3C)
;

loop_
_space_group_symop_id
_space_group_symop_operation_xyz
1 'x, y, z'
2 '-x+1/2, -y, z+1/2'
3 'x+1/2, -y+1/2, -z+1/2'
4 '-x, y+1/2, -z'
5 '-x, -y, -z'
6 'x-1/2, y, -z-1/2'
7 '-x-1/2, y-1/2, z-1/2'
8 'x, -y-1/2, z'

loop_
_atom_site_label
_atom_site_type_symbol
_atom_site_fract_x
_atom_site_fract_y
_atom_site_fract_z
_atom_site_U_iso_or_equiv
_atom_site_adp_type
_atom_site_occupancy
_atom_site_symmetry_multiplicity
_atom_site_calc_flag
_atom_site_refinement_flags_posn
_atom_site_refinement_flags_adp
I1 I -0.646410(13) 0.2500 0.89613(2) 0.01829(5) Uani 1 2 d S T
I2 I -0.370607(13) 0.2500 1.17688(2) 0.01937(6) Uani 1 2 d S T
Zn1 Zn -0.46227(2) 0.2500 0.88262(4) 0.01462(8) Uani 1 2 d S T
N1 N -0.41947(12) 0.13439(13) 0.7301(2) 0.0213(4) Uani 1 1 d . .
N2 N -0.36639(12) -0.01297(12) 0.5627(2) 0.0204(4) Uani 1 1 d . .
C1 C -0.39345(14) 0.06589(15) 0.6519(3) 0.0175(4) Uani 1 1 d . .
C2 C -0.40131(15) -0.11227(15) 0.6161(3) 0.0234(5) Uani 1 1 d . .
H2A H -0.4563 -0.1048 0.6921 0.035 Uiso 1 1 calc GR .
H2B H -0.3513 -0.1472 0.6788 0.035 Uiso 1 1 calc GR .
H2C H -0.4191 -0.1499 0.5125 0.035 Uiso 1 1 calc GR .
C3 C -0.28701(16) -0.00707(15) 0.4346(3) 0.0247(5) Uani 1 1 d . .
H3A H -0.2310 -0.0389 0.4835 0.037 Uiso 1 1 calc GR .
H3B H -0.2729 0.0620 0.4098 0.037 Uiso 1 1 calc GR .
H3C H -0.3052 -0.0405 0.3268 0.037 Uiso 1 1 calc GR .

loop_
_atom_site_aniso_label
_atom_site_aniso_U_11
_atom_site_aniso_U_22
_atom_site_aniso_U_33
_atom_site_aniso_U_23
_atom_site_aniso_U_13
_atom_site_aniso_U_12
I1 0.01473(9) 0.02338(10) 0.01678(10) 0.000 0.00077(7) 0.000
I2 0.01597(10) 0.02518(10) 0.01696(10) 0.000 -0.00144(7) 0.000
Zn1 0.01552(16) 0.01415(15) 0.01419(16) 0.000 0.00207(12) 0.000
N1 0.0223(9) 0.0207(9) 0.0210(9) -0.0041(7) 0.0047(7) 0.0018(8)
N2 0.0243(9) 0.0146(8) 0.0225(9) -0.0018(7) 0.0090(7) 0.0002(7)
C1 0.0148(9) 0.0215(10) 0.0161(10) 0.0032(8) -0.0004(7) -0.0004(8)
C2 0.0255(11) 0.0189(10) 0.0257(11) 0.0006(9) 0.0012(9) -0.0037(9)
C3 0.0303(12) 0.0220(11) 0.0219(11) -0.0034(9) 0.0107(9) 0.0002(10)

loop_
_atom_type_symbol
_atom_type_description
_atom_type_scat_dispersion_real
_atom_type_scat_dispersion_imag
_atom_type_scat_source
C C 0.0033 0.0016 'International Tables Vol C Tables 4.2.6.8 and 6.1.1.4'
H H 0.0000 0.0000 'International Tables Vol C Tables 4.2.6.8 and 6.1.1.4'
I I -0.4742 1.8119 'International Tables Vol C Tables 4.2.6.8 and 6.1.1.4'
N N 0.0061 0.0033 'International Tables Vol C Tables 4.2.6.8 and 6.1.1.4'
Zn Zn 0.2839 1.4301 'International Tables Vol C Tables 4.2.6.8 and 6.1.1.4'

loop_
_geom_angle_atom_site_label_1
_geom_angle_atom_site_label_2
_geom_angle_atom_site_label_3
_geom_angle
_geom_angle_site_symmetry_1
I2 Zn1 I1 117.594(13) .
N1 Zn1 I1 108.54(5) .
N1 Zn1 I1 108.54(5) 8_565
N1 Zn1 I2 110.37(5) .
N1 Zn1 I2 110.38(5) 8_565
N1 Zn1 N1 99.94(10) 8_565
C1 N1 Zn1 176.09(17) .
C1 N2 C2 119.41(16) .
C1 N2 C3 120.85(17) .
C2 N2 C3 118.54(16) .
N1 C1 N2 178.4(2) .
N2 C2 H2A 109.5 .
N2 C2 H2B 109.5 .
N2 C2 H2C 109.5 .
H2A C2 H2B 109.5 .
H2A C2 H2C 109.5 .
H2B C2 H2C 109.5 .
N2 C3 H3A 109.5 .
N2 C3 H3B 109.5 .
N2 C3 H3C 109.5 .
H3A C3 H3B 109.5 .
H3A C3 H3C 109.5 .
H3B C3 H3C 109.5 .

loop_
_geom_bond_atom_site_label_1
_geom_bond_atom_site_label_2
_geom_bond_distance
_geom_bond_site_symmetry_2
I1 Zn1 2.5601(4) .
I2 Zn1 2.5565(4) .
Zn1 N1 2.0119(16) .
Zn1 N1 2.0119(17) 8_565
N1 C1 1.145(3) .
N2 C1 1.303(3) .
N2 C2 1.466(2) .
N2 C3 1.467(2) .
C2 H2A 0.9600 .
C2 H2B 0.9600 .
C2 H2C 0.9600 .
C3 H3A 0.9600 .
C3 H3B 0.9600 .
C3 H3C 0.9600 .

loop_
_geom_torsion_atom_site_label_1
_geom_torsion_atom_site_label_2
_geom_torsion_atom_site_label_3
_geom_torsion_atom_site_label_4
_geom_torsion
_geom_torsion_site_symmetry_1
I1 Zn1 N1 C1 -107(3) .
I2 Zn1 N1 C1 23(3) .
Zn1 N1 C1 N2 100(8) .
N1 Zn1 N1 C1 140(2) 8_565
C2 N2 C1 N1 -48(7) .
C3 N2 C1 N1 145(7) .
